data_1524734
loop_
_publ_author_name
'Komarovskaya, L.P.'
'Sadykov, S.A.'
'Skolozdra, R.V.'

_publ_section_title
;
 Magnetic and electrical properties of new stannides R Cu1-x Sn2-y (R= La,
 Ce, Pr, Nd) with the defective structure
;
_journal_name_full 'Ukrains'kii Fizichnii Zhurnal (Ukrainian Edition)'
_journal_page_first 1249
_journal_page_last 1251
_journal_volume 33
_journal_year 1988
_chemical_formula_sum 'Cu0.52 Nd Sn1.68'
_space_group_IT_number 63
_symmetry_space_group_name_Hall '-C 2c 2'
_symmetry_space_group_name_H-M 'C m c m'
_cell_angle_alpha 90
_cell_angle_beta 90
_cell_angle_gamma 90
_cell_formula_units_Z 4
_cell_length_a 4.47
_cell_length_b 17.41
_cell_length_c 4.398
_cell_volume 342.264
_citation_journal_id_ASTM UFZHAT
_cod_data_source_file Komarovskaya_UFZHAT_1988_1574.cif
_cod_data_source_block Cu0.52Nd1Sn1.68
_cod_original_cell_volume 342.2642
_cod_original_formula_sum 'Cu0.52 Nd1 Sn1.68'
_cod_database_code 1524734

loop_
_symmetry_equiv_pos_as_xyz
x,y,z
-x,-y,z+1/2
x,-y,-z
-x,y,-z+1/2
-x,-y,-z
x,y,-z-1/2
-x,y,z
x,-y,z-1/2
x+1/2,y+1/2,z
-x+1/2,-y+1/2,z+1/2
x+1/2,-y+1/2,-z
-x+1/2,y+1/2,-z+1/2
-x+1/2,-y+1/2,-z
x+1/2,y+1/2,-z-1/2
-x+1/2,y+1/2,z
x+1/2,-y+1/2,z-1/2

loop_
_atom_site_label
_atom_site_type_symbol
_atom_site_fract_x
_atom_site_fract_y
_atom_site_fract_z
_atom_site_occupancy
_atom_site_U_iso_or_equiv
Nd1 Nd 0 0.102 0.25 1 0.0
Cu2 Cu 0 0.437 0.25 0.325 0.0
Cu1 Cu 0 0.26 0.25 0.2 0.0
Sn1 Sn 0 0.748 0.25 1 0.0
Sn2 Sn 0 0.437 0.25 0.675 0.0
